data_4067375
loop_
_publ_author_name
'Ali Khan, Monika'
'Mahon, Mary F.'
'Stewart, Alan J. W.'
'Lewis, Simon E.'

_publ_section_title
;
 Iron(0) Tricarbonyl Complexes of Microbially Derived Cyclohexadiene
 Ligands Containing Quaternary Stereocenters
;
_journal_issue 1
_journal_name_full Organometallics
_journal_page_first 199
_journal_paper_doi 10.1021/om9009069
_journal_volume 29
_journal_year 2010
_chemical_absolute_configuration ad
_chemical_formula_sum 'C11 H8 Fe N0 O7'
_chemical_formula_weight 308.02
_chemical_name_systematic
; 
 ? 
;
_space_group_IT_number 1
_symmetry_cell_setting triclinic
_symmetry_space_group_name_Hall 'P 1'
_symmetry_space_group_name_H-M 'P 1'
_atom_sites_solution_hydrogens geom
_atom_sites_solution_primary direct
_atom_sites_solution_secondary difmap
_audit_creation_method SHELXL-97
_cell_angle_alpha 85.8960(10)
_cell_angle_beta 85.972(2)
_cell_angle_gamma 60.254(3)
_cell_formula_units_Z 6
_cell_length_a 6.6880(3)
_cell_length_b 6.7010(3)
_cell_length_c 46.634(2)
_cell_measurement_reflns_used 14628
_cell_measurement_temperature 150(2)
_cell_measurement_theta_max 27.485
_cell_measurement_theta_min 2.910
_cell_volume 1808.47(15)
_computing_cell_refinement 'HKL Scalepack (Otwinowski & Minor 1997)'
_computing_data_collection 'Collect (Bruker AXS BV 1997-2004)'
_computing_data_reduction 'Denzo & Scalepack (Otwinowski, Minor 1997)'
_computing_molecular_graphics 'ORTEX (P.McArdle 1995)'
_computing_publication_material 'SHELXL-97/2 (Sheldrick 1997)'
_computing_structure_refinement 'SHELXL-97/2 (Sheldrick 1997)'
_computing_structure_solution 'SHELXS-97 (Sheldrick 1990)'
_diffrn_ambient_temperature 150(2)
_diffrn_measured_fraction_theta_full 0.937
_diffrn_measured_fraction_theta_max 0.937
_diffrn_measurement_device_type '95mm CCD camera on \k-goniostat'
_diffrn_measurement_method CCD
_diffrn_radiation_monochromator 'horizonally mounted graphite crystal'
_diffrn_radiation_source 'fine-focus sealed tube'
_diffrn_radiation_type MoK\a
_diffrn_radiation_wavelength 0.71073
_diffrn_reflns_av_R_equivalents 0.0357
_diffrn_reflns_av_sigmaI/netI 0.0651
_diffrn_reflns_limit_h_max 7
_diffrn_reflns_limit_h_min -7
_diffrn_reflns_limit_k_max 7
_diffrn_reflns_limit_k_min -7
_diffrn_reflns_limit_l_max 55
_diffrn_reflns_limit_l_min -55
_diffrn_reflns_number 14425
_diffrn_reflns_theta_full 25.00
_diffrn_reflns_theta_max 25.00
_diffrn_reflns_theta_min 4.21
_exptl_absorpt_coefficient_mu 1.277
_exptl_absorpt_correction_T_max 0.787
_exptl_absorpt_correction_T_min 0.745
_exptl_absorpt_correction_type multi-scan
_exptl_absorpt_process_details
;
multi-scan from symmetry-related measurements 
 Sortav (Blessing 1995)
;
_exptl_crystal_colour orange
_exptl_crystal_density_diffrn 1.697
_exptl_crystal_density_method 'not measured'
_exptl_crystal_description block
_exptl_crystal_F_000 936
_exptl_crystal_size_max 0.22
_exptl_crystal_size_mid 0.07
_exptl_crystal_size_min 0.07
_refine_diff_density_max 0.330
_refine_diff_density_min -0.362
_refine_diff_density_rms 0.058
_refine_ls_abs_structure_details 'Flack H D (1983), Acta Cryst. A39, 876-881'
_refine_ls_abs_structure_Flack -0.017(10)
_refine_ls_extinction_method none
_refine_ls_goodness_of_fit_ref 1.023
_refine_ls_hydrogen_treatment mixed
_refine_ls_matrix_type full
_refine_ls_number_parameters 1177
_refine_ls_number_reflns 9757
_refine_ls_number_restraints 27
_refine_ls_restrained_S_all 1.021
_refine_ls_R_factor_all 0.0418
_refine_ls_R_factor_gt 0.0318
_refine_ls_shift/su_max 0.002
_refine_ls_shift/su_mean 0.000
_refine_ls_structure_factor_coef Fsqd
_refine_ls_weighting_details 'calc w=1/[\s^2^(Fo^2^)+(0.0000P)^2^+0.4344P] where P=(Fo^2^+2Fc^2^)/3'
_refine_ls_weighting_scheme calc
_refine_ls_wR_factor_gt 0.0629
_refine_ls_wR_factor_ref 0.0662
_reflns_number_gt 8640
_reflns_number_total 9757
_reflns_threshold_expression >2sigma(I)
_cod_data_source_file om9009069_si_001.cif
_cod_data_source_block k09sel1
_cod_depositor_comments
;
The following automatic conversions were performed:

'_symmetry_cell_setting' value 'Triclinic' changed to 'triclinic'
according to /home/saulius/struct/CIF-dictionaries/cif_core.dic
dictionary named 'cif_core.dic' version 2.4.1 from 2010-06-29.

Automatic conversion script
Id: cif_fix_values 1715 2011-07-08 13:25:40Z adriana 
;
_cod_original_sg_symbol_H-M P1
_cod_database_code 4067375

loop_
_symmetry_equiv_pos_as_xyz
'x, y, z'

loop_
_atom_site_label
_atom_site_type_symbol
_atom_site_fract_x
_atom_site_fract_y
_atom_site_fract_z
_atom_site_U_iso_or_equiv
_atom_site_adp_type
_atom_site_occupancy
_atom_site_symmetry_multiplicity
_atom_site_calc_flag
_atom_site_refinement_flags
_atom_site_disorder_assembly
_atom_site_disorder_group
Fe1 Fe 1.11610(10) 0.32360(10) 0.000408(14) 0.01923(15) Uani 1 1 d . . .
Fe1A Fe 1.04289(9) -0.10032(10) 0.219119(14) 0.01908(15) Uani 1 1 d . . .
Fe1B Fe 0.40172(9) 0.19876(10) 0.333755(14) 0.01930(15) Uani 1 1 d . . .
Fe1C Fe -0.01746(9) 0.47341(9) 0.552329(14) 0.01891(15) Uani 1 1 d . . .
Fe1D Fe 0.60658(10) 1.03756(10) 0.666922(13) 0.01921(15) Uani 1 1 d . . .
Fe1E Fe 0.89026(10) 0.96347(10) 0.885758(14) 0.01993(15) Uani 1 1 d . . .
O1 O 0.7871(6) 0.6954(6) -0.03759(8) 0.0366(9) Uani 1 1 d . . .
O2 O 1.1345(7) -0.0627(7) -0.02805(9) 0.0408(11) Uani 1 1 d . . .
O3 O 1.5506(6) 0.2620(7) -0.02801(9) 0.0408(10) Uani 1 1 d . . .
O4 O 0.5309(5) 0.7198(5) 0.02242(7) 0.0252(7) Uani 1 1 d . A .
H41 H 0.5052 0.8556 0.0196 0.034(16) Uiso 1 1 calc R . .
O5 O 0.8010(5) 0.9055(5) 0.03105(7) 0.0273(8) Uani 1 1 d . . .
O6 O 0.4351(7) 0.6895(7) 0.07772(9) 0.0641(12) Uani 1 1 d . . .
O7 O 0.8044(7) 0.5301(7) 0.08923(8) 0.0521(11) Uani 1 1 d . . .
O1A O 0.6809(6) -0.1203(7) 0.25707(8) 0.0380(10) Uani 1 1 d . . .
O2A O 1.0702(7) 0.2666(7) 0.24691(8) 0.0364(10) Uani 1 1 d . . .
O3A O 1.4454(7) -0.4726(7) 0.24806(9) 0.0483(12) Uani 1 1 d . . .
O4A O 0.4717(5) 0.0817(5) 0.19680(7) 0.0251(7) Uani 1 1 d . B .
H42 H 0.4326 -0.0199 0.1976 0.022(14) Uiso 1 1 calc R . .
O5A O 0.7435(5) -0.3735(5) 0.18874(7) 0.0268(8) Uani 1 1 d . . .
O6A O 0.4145(7) 0.1902(7) 0.14124(9) 0.0663(13) Uani 1 1 d . . .
O7A O 0.7906(8) -0.0252(7) 0.12992(8) 0.0519(11) Uani 1 1 d . . .
O1B O 0.7744(6) 0.1954(7) 0.29571(8) 0.0368(9) Uani 1 1 d . . .
O2B O 0.0145(7) 0.5937(7) 0.30518(8) 0.0403(11) Uani 1 1 d . . .
O3B O 0.3379(7) -0.1456(7) 0.30543(9) 0.0393(11) Uani 1 1 d . . .
O4B O 0.8002(5) 0.3652(5) 0.35585(7) 0.0250(7) Uani 1 1 d . C .
H43 H 0.9405 0.2651 0.3553 0.047(18) Uiso 1 1 calc R . .
O5B O 0.9848(5) -0.0970(5) 0.36442(7) 0.0259(8) Uani 1 1 d . . .
O6B O 0.7685(7) 0.4386(7) 0.41106(9) 0.0631(12) Uani 1 1 d . . .
O7B O 0.6105(7) 0.2136(7) 0.42267(8) 0.0508(11) Uani 1 1 d . . .
O1C O -0.0465(6) 0.8199(6) 0.59051(8) 0.0379(10) Uani 1 1 d . . .
O2C O 0.3590(7) 0.0667(7) 0.58092(9) 0.0410(11) Uani 1 1 d . . .
O3C O -0.3810(7) 0.3899(7) 0.58058(9) 0.0410(11) Uani 1 1 d . . .
O4C O 0.1639(5) 0.8864(5) 0.53024(7) 0.0232(7) Uani 1 1 d . D .
H44 H 0.0591 1.0238 0.5317 0.048(18) Uiso 1 1 calc R . .
O5C O -0.2943(5) 1.0762(5) 0.52158(7) 0.0250(8) Uani 1 1 d . . .
O6C O 0.2709(7) 0.8941(7) 0.47478(9) 0.0607(12) Uani 1 1 d . . .
O7C O 0.0564(7) 0.7414(7) 0.46331(8) 0.0515(11) Uani 1 1 d . . .
O1D O 0.6151(7) 0.6996(6) 0.62885(8) 0.0399(10) Uani 1 1 d . . .
O2D O 0.9931(7) 1.0826(7) 0.63921(9) 0.0390(10) Uani 1 1 d . . .
O3D O 0.2514(7) 1.4598(7) 0.63802(9) 0.0476(12) Uani 1 1 d . . .
O4D O 0.7744(5) 0.4522(5) 0.68926(7) 0.0247(7) Uani 1 1 d . E .
H45 H 0.6681 0.4231 0.6870 0.022(14) Uiso 1 1 calc R . .
O5D O 0.3126(5) 0.7192(5) 0.69751(7) 0.0270(8) Uani 1 1 d . . .
O6D O 0.8458(7) 0.3577(7) 0.74465(10) 0.0665(13) Uani 1 1 d . . .
O7D O 0.6230(7) 0.7291(8) 0.75586(8) 0.0516(11) Uani 1 1 d . . .
O2E O 1.2326(6) 0.6013(6) 0.92385(7) 0.0369(9) Uani 1 1 d . . .
O3E O 0.4692(6) 0.9883(7) 0.91338(8) 0.0384(10) Uani 1 1 d . . .
O4E O 0.8336(8) 1.3664(7) 0.91481(9) 0.0494(13) Uani 1 1 d . . .
O5E O 1.2983(5) 0.3945(5) 0.86322(7) 0.0253(8) Uani 1 1 d . F .
H46 H 1.4335 0.3649 0.8658 0.016(13) Uiso 1 1 calc R . .
O6E O 1.4895(5) 0.6688(5) 0.85522(7) 0.0270(8) Uani 1 1 d . . .
O7E O 1.3017(7) 0.3384(7) 0.80802(10) 0.0686(14) Uani 1 1 d . . .
O8E O 1.1513(6) 0.7153(8) 0.79661(8) 0.0545(11) Uani 1 1 d . . .
C1 C 0.9134(9) 0.5500(9) -0.02337(11) 0.0259(12) Uani 1 1 d . . .
C2 C 1.1314(8) 0.0844(9) -0.01707(11) 0.0279(12) Uani 1 1 d . . .
C3 C 1.3836(8) 0.2826(8) -0.01708(10) 0.0256(12) Uani 1 1 d . . .
C4 C 0.8548(8) 0.3472(8) 0.03055(10) 0.0179(10) Uani 1 1 d D A .
C5 C 1.0768(7) 0.2005(7) 0.04103(9) 0.0195(10) Uani 1 1 d D . .
C6 C 1.2218(8) 0.2948(8) 0.04165(10) 0.0220(11) Uani 1 1 d D . .
C7 C 1.1311(7) 0.5299(8) 0.03201(10) 0.0185(10) Uani 1 1 d D . .
C8 C 0.8858(7) 0.6967(8) 0.03482(9) 0.0183(10) Uani 1 1 d . A .
C9 C 0.7255(7) 0.5939(7) 0.03999(9) 0.0176(9) Uani 1 1 d . . .
C10 C 0.6483(8) 0.6060(7) 0.07155(10) 0.0217(10) Uani 1 1 d . A .
C11 C 0.3157(18) 0.725(2) 0.1041(2) 0.042(3) Uani 0.50 1 d P A 1
H11A H 0.4038 0.5951 0.1175 0.064 Uiso 0.50 1 calc PR A 1
H11B H 0.1651 0.7387 0.1016 0.064 Uiso 0.50 1 calc PR A 1
H11C H 0.2938 0.8671 0.1119 0.064 Uiso 0.50 1 calc PR A 1
C12 C 0.813(2) 0.493(2) 0.1192(2) 0.046(3) Uani 0.50 1 d P A 2
H12A H 0.6784 0.6203 0.1284 0.069 Uiso 0.50 1 calc PR A 2
H12B H 0.9540 0.4839 0.1257 0.069 Uiso 0.50 1 calc PR A 2
H12C H 0.8141 0.3483 0.1245 0.069 Uiso 0.50 1 calc PR A 2
C1A C 0.8200(9) -0.1093(9) 0.24272(11) 0.0247(13) Uani 1 1 d . . .
C2A C 1.0595(8) 0.1249(9) 0.23625(10) 0.0246(12) Uani 1 1 d . . .
C3A C 1.2931(9) -0.3276(9) 0.23681(11) 0.0309(13) Uani 1 1 d . . .
C4A C 0.8012(8) 0.1274(8) 0.18886(10) 0.0164(10) Uani 1 1 d D B .
C5A C 1.0322(7) 0.0494(8) 0.17867(9) 0.0199(10) Uani 1 1 d D . .
C6A C 1.1780(8) -0.1897(8) 0.17791(10) 0.0218(11) Uani 1 1 d D . .
C7A C 1.0758(8) -0.3296(8) 0.18734(10) 0.0204(11) Uani 1 1 d D . .
C8A C 0.8347(7) -0.2537(7) 0.18475(9) 0.0174(10) Uani 1 1 d . B .
C9A C 0.6774(7) 0.0076(7) 0.17963(9) 0.0186(10) Uani 1 1 d . . .
C10A C 0.6233(8) 0.0615(8) 0.14738(10) 0.0237(11) Uani 1 1 d . B .
C11A C 0.3165(19) 0.261(2) 0.1155(2) 0.047(3) Uani 0.50 1 d P B 2
H11D H 0.3630 0.3675 0.1058 0.070 Uiso 0.50 1 calc PR B 2
H11E H 0.1484 0.3404 0.1183 0.070 Uiso 0.50 1 calc PR B 2
H11F H 0.3668 0.1283 0.1037 0.070 Uiso 0.50 1 calc PR B 2
C12A C 0.818(2) -0.0074(19) 0.10073(19) 0.040(3) Uani 0.50 1 d P B 1
H12D H 0.7206 -0.0527 0.0915 0.060 Uiso 0.50 1 calc PR B 1
H12E H 0.9800 -0.1088 0.0949 0.060 Uiso 0.50 1 calc PR B 1
H12F H 0.7742 0.1520 0.0948 0.060 Uiso 0.50 1 calc PR B 1
C1B C 0.6298(9) 0.1968(9) 0.30978(11) 0.0240(13) Uani 1 1 d . . .
C2B C 0.1621(8) 0.4412(9) 0.31590(11) 0.0270(12) Uani 1 1 d . . .
C3B C 0.3611(8) -0.0104(9) 0.31617(11) 0.0287(12) Uani 1 1 d . . .
C4B C 0.4279(8) 0.4050(8) 0.36390(10) 0.0185(11) Uani 1 1 d D C .
C5B C 0.2775(7) 0.3231(8) 0.37428(9) 0.0189(10) Uani 1 1 d D . .
C6B C 0.3710(8) 0.0813(8) 0.37510(10) 0.0217(11) Uani 1 1 d D . .
C7B C 0.6086(8) -0.0537(8) 0.36539(10) 0.0198(11) Uani 1 1 d D . .
C8B C 0.7744(8) 0.0237(8) 0.36821(9) 0.0217(11) Uani 1 1 d . C .
C9B C 0.6746(7) 0.2805(7) 0.37312(9) 0.0176(10) Uani 1 1 d . . .
C10B C 0.6864(7) 0.3152(8) 0.40495(10) 0.0235(11) Uani 1 1 d . C .
C11B C 0.805(2) 0.493(2) 0.4374(2) 0.042(3) Uani 0.50 1 d P C 2
H11G H 0.6624 0.5529 0.4494 0.063 Uiso 0.50 1 calc PR C 2
H11H H 0.8530 0.6097 0.4347 0.063 Uiso 0.50 1 calc PR C 2
H11I H 0.9263 0.3545 0.4470 0.063 Uiso 0.50 1 calc PR C 2
C12B C 0.579(2) 0.212(2) 0.4527(2) 0.047(3) Uani 0.50 1 d P C 1
H12G H 0.7232 0.1757 0.4615 0.070 Uiso 0.50 1 calc PR C 1
H12H H 0.5354 0.0964 0.4591 0.070 Uiso 0.50 1 calc PR C 1
H12I H 0.4571 0.3643 0.4585 0.070 Uiso 0.50 1 calc PR C 1
C1C C -0.0332(9) 0.6855(9) 0.57595(11) 0.0240(12) Uani 1 1 d . . .
C2C C 0.2127(9) 0.2221(9) 0.56979(11) 0.0294(12) Uani 1 1 d . . .
C3C C -0.2382(9) 0.4203(8) 0.56977(11) 0.0293(12) Uani 1 1 d . . .
C4C C 0.2095(7) 0.5193(8) 0.52219(10) 0.0181(10) Uani 1 1 d D D .
C5C C 0.1334(8) 0.3760(8) 0.51176(10) 0.0208(10) Uani 1 1 d D . .
C6C C -0.1094(8) 0.4704(8) 0.51086(9) 0.0226(11) Uani 1 1 d D . .
C7C C -0.2509(8) 0.7021(8) 0.52061(10) 0.0208(11) Uani 1 1 d D . .
C8C C -0.1712(7) 0.8667(8) 0.51798(9) 0.0187(10) Uani 1 1 d . D .
C9C C 0.0912(7) 0.7718(7) 0.51278(9) 0.0176(10) Uani 1 1 d . . .
C10C C 0.1445(7) 0.8043(7) 0.48099(10) 0.0225(10) Uani 1 1 d . D .
C11C C 0.343(2) 0.946(2) 0.4486(2) 0.045(3) Uani 0.50 1 d P D 1
H11J H 0.4639 0.8047 0.4401 0.068 Uiso 0.50 1 calc PR D 1
H11K H 0.4050 1.0493 0.4511 0.068 Uiso 0.50 1 calc PR D 1
H11L H 0.2130 1.0227 0.4359 0.068 Uiso 0.50 1 calc PR D 1
C12C C 0.077(2) 0.727(2) 0.4337(2) 0.048(3) Uani 0.50 1 d P D 2
H12J H 0.0648 0.8688 0.4247 0.073 Uiso 0.50 1 calc PR D 2
H12K H -0.0470 0.7050 0.4271 0.073 Uiso 0.50 1 calc PR D 2
H12L H 0.2263 0.5958 0.4282 0.073 Uiso 0.50 1 calc PR D 2
C1D C 0.6124(9) 0.8302(9) 0.64302(12) 0.0249(13) Uani 1 1 d . . .
C2D C 0.8448(9) 1.0643(8) 0.64979(11) 0.0251(12) Uani 1 1 d . . .
C3D C 0.3888(9) 1.2992(9) 0.64917(11) 0.0302(13) Uani 1 1 d . . .
C4D C 0.8148(8) 0.7769(8) 0.69712(10) 0.0177(10) Uani 1 1 d . E .
C5D C 0.7297(8) 1.0008(8) 0.70732(9) 0.0195(10) Uani 1 1 d . . .
C6D C 0.4906(8) 1.1443(9) 0.70823(10) 0.0219(11) Uani 1 1 d . . .
C7D C 0.3568(8) 1.0487(8) 0.69848(10) 0.0191(11) Uani 1 1 d . . .
C8D C 0.4305(7) 0.8067(8) 0.70136(9) 0.0172(10) Uani 1 1 d . E .
C9D C 0.6904(7) 0.6446(7) 0.70663(9) 0.0167(10) Uani 1 1 d . . .
C10D C 0.7240(7) 0.5693(8) 0.73847(10) 0.0226(10) Uani 1 1 d . E .
C11D C 0.903(2) 0.2434(18) 0.7705(2) 0.048(3) Uani 0.50 1 d P E 1
H11M H 0.9511 0.3235 0.7828 0.073 Uiso 0.50 1 calc PR E 1
H11N H 1.0304 0.0866 0.7678 0.073 Uiso 0.50 1 calc PR E 1
H11O H 0.7696 0.2373 0.7796 0.073 Uiso 0.50 1 calc PR E 1
C12D C 0.6244(18) 0.736(2) 0.7854(2) 0.039(3) Uani 0.50 1 d P E 2
H12M H 0.6197 0.6027 0.7946 0.059 Uiso 0.50 1 calc PR E 2
H12N H 0.4894 0.8778 0.7920 0.059 Uiso 0.50 1 calc PR E 2
H12O H 0.7651 0.7343 0.7905 0.059 Uiso 0.50 1 calc PR E 2
C1E C 1.0990(9) 0.7401(9) 0.90951(11) 0.0236(12) Uani 1 1 d . . .
C2E C 0.6334(9) 0.9795(8) 0.90268(11) 0.0275(12) Uani 1 1 d . . .
C3E C 0.8523(8) 1.2132(9) 0.90356(12) 0.0310(13) Uani 1 1 d . . .
C4E C 0.9326(7) 0.7239(8) 0.85556(10) 0.0184(10) Uani 1 1 d . F .
C5E C 0.7910(8) 0.9538(8) 0.84500(9) 0.0201(11) Uani 1 1 d . . .
C6E C 0.8870(8) 1.1000(8) 0.84452(10) 0.0207(10) Uani 1 1 d . . .
C7E C 1.1177(8) 0.9985(8) 0.85411(10) 0.0223(11) Uani 1 1 d . . .
C8E C 1.2830(7) 0.7564(7) 0.85137(9) 0.0184(10) Uani 1 1 d . F .
C9E C 1.1851(7) 0.5997(7) 0.84620(9) 0.0185(10) Uani 1 1 d . . .
C10E C 1.2151(7) 0.5460(8) 0.81399(11) 0.0246(11) Uani 1 1 d . F .
C11E C 1.358(2) 0.2381(19) 0.7825(2) 0.046(3) Uani 0.50 1 d P F 1
H11P H 1.2178 0.2762 0.7728 0.069 Uiso 0.50 1 calc PR F 1
H11Q H 1.4506 0.0708 0.7856 0.069 Uiso 0.50 1 calc PR F 1
H11R H 1.4482 0.2942 0.7705 0.069 Uiso 0.50 1 calc PR F 1
C12E C 1.138(2) 0.743(2) 0.7664(2) 0.044(3) Uani 0.50 1 d P F 2
H12P H 1.2699 0.6108 0.7575 0.066 Uiso 0.50 1 calc PR F 2
H12Q H 1.1411 0.8842 0.7599 0.066 Uiso 0.50 1 calc PR F 2
H12R H 0.9946 0.7539 0.7607 0.066 Uiso 0.50 1 calc PR F 2
H4 H 0.747(8) 0.295(10) 0.0266(14) 0.080 Uiso 1 1 d D . .
H5 H 1.138(10) 0.035(2) 0.0447(14) 0.080 Uiso 1 1 d D . .
H6 H 1.384(3) 0.212(9) 0.0465(13) 0.080 Uiso 1 1 d D . .
H7 H 1.239(8) 0.589(10) 0.0291(14) 0.080 Uiso 1 1 d D . .
H4A H 0.697(8) 0.290(3) 0.1928(14) 0.080 Uiso 1 1 d D . .
H5A H 1.106(9) 0.143(9) 0.1745(14) 0.080 Uiso 1 1 d D . .
H6A H 1.343(3) -0.261(9) 0.1726(13) 0.080 Uiso 1 1 d D . .
H7A H 1.170(9) -0.4964(19) 0.1907(14) 0.080 Uiso 1 1 d D . .
H4B H 0.370(10) 0.570(3) 0.3598(14) 0.080 Uiso 1 1 d D . .
H5B H 0.119(4) 0.435(8) 0.3798(13) 0.080 Uiso 1 1 d D . .
H6B H 0.286(9) -0.003(9) 0.3778(14) 0.080 Uiso 1 1 d D . .
H7B H 0.671(9) -0.220(2) 0.3640(14) 0.080 Uiso 1 1 d D . .
H4C H 0.373(3) 0.457(10) 0.5259(14) 0.080 Uiso 1 1 d D . .
H5C H 0.239(8) 0.214(3) 0.5081(14) 0.080 Uiso 1 1 d D . .
H6C H -0.182(9) 0.377(8) 0.5085(14) 0.080 Uiso 1 1 d D . .
H7C H -0.414(3) 0.750(10) 0.5245(14) 0.080 Uiso 1 1 d D . .
H4D H 0.964(11) 0.673(11) 0.6929(15) 0.080 Uiso 1 1 d . . .
H5D H 0.827(11) 1.053(10) 0.7130(14) 0.080 Uiso 1 1 d . . .
H6D H 0.409(10) 1.306(11) 0.7126(14) 0.080 Uiso 1 1 d . . .
H7D H 0.198(11) 1.141(11) 0.6948(15) 0.080 Uiso 1 1 d . . .
H4E H 0.863(10) 0.624(11) 0.8579(14) 0.080 Uiso 1 1 d . . .
H5E H 0.637(11) 1.010(10) 0.8410(14) 0.080 Uiso 1 1 d . . .
H6E H 0.810(10) 1.265(11) 0.8395(14) 0.080 Uiso 1 1 d . . .
H7E H 1.175(11) 1.087(11) 0.8582(15) 0.080 Uiso 1 1 d . . .

loop_
_atom_site_aniso_label
_atom_site_aniso_U_11
_atom_site_aniso_U_22
_atom_site_aniso_U_33
_atom_site_aniso_U_23
_atom_site_aniso_U_13
_atom_site_aniso_U_12
Fe1 0.0189(3) 0.0163(3) 0.0193(3) -0.0014(3) 0.0000(3) -0.0063(3)
Fe1A 0.0180(3) 0.0219(4) 0.0188(4) -0.0006(3) -0.0024(3) -0.0107(3)
Fe1B 0.0186(4) 0.0216(4) 0.0185(3) -0.0010(3) -0.0018(3) -0.0103(3)
Fe1C 0.0207(3) 0.0179(4) 0.0182(3) 0.0001(3) -0.0006(3) -0.0098(3)
Fe1D 0.0219(4) 0.0188(4) 0.0185(4) 0.0004(3) -0.0010(3) -0.0113(3)
Fe1E 0.0177(3) 0.0195(4) 0.0194(4) -0.0020(3) -0.0001(3) -0.0068(3)
O1 0.036(2) 0.037(2) 0.025(2) 0.0058(18) -0.0079(17) -0.0089(19)
O2 0.056(3) 0.033(2) 0.037(3) -0.016(2) 0.000(2) -0.023(2)
O3 0.029(2) 0.046(3) 0.039(3) 0.004(2) 0.0075(19) -0.014(2)
O4 0.0182(16) 0.020(2) 0.034(2) 0.0068(15) -0.0089(14) -0.0071(14)
O5 0.0268(18) 0.0126(18) 0.040(2) -0.0026(15) 0.0023(15) -0.0078(15)
O6 0.054(3) 0.058(3) 0.073(3) -0.015(2) 0.043(2) -0.027(2)
O7 0.084(3) 0.045(3) 0.025(2) -0.0007(19) -0.011(2) -0.029(2)
O1A 0.038(2) 0.061(3) 0.026(2) -0.0011(18) 0.0056(18) -0.034(2)
O2A 0.047(3) 0.044(2) 0.033(2) -0.0146(19) 0.0060(19) -0.033(2)
O3A 0.039(2) 0.046(3) 0.050(3) 0.010(2) -0.023(2) -0.012(2)
O4A 0.0154(16) 0.0215(18) 0.039(2) -0.0021(15) 0.0035(14) -0.0100(15)
O5A 0.0284(19) 0.0206(19) 0.039(2) 0.0000(16) -0.0074(15) -0.0174(16)
O6A 0.060(3) 0.063(3) 0.075(3) 0.031(2) -0.050(2) -0.028(2)
O7A 0.081(3) 0.063(3) 0.028(2) -0.010(2) 0.014(2) -0.049(3)
O1B 0.034(2) 0.060(3) 0.021(2) -0.0074(18) 0.0110(17) -0.028(2)
O2B 0.030(2) 0.036(2) 0.038(3) 0.0118(19) -0.0178(19) -0.004(2)
O3B 0.054(3) 0.042(2) 0.040(3) -0.014(2) 0.003(2) -0.036(2)
O4B 0.0179(19) 0.0230(18) 0.036(2) -0.0032(15) 0.0043(15) -0.0119(16)
O5B 0.0154(18) 0.0223(19) 0.035(2) -0.0029(15) -0.0044(15) -0.0045(15)
O6B 0.060(3) 0.073(3) 0.068(3) -0.033(2) -0.013(2) -0.037(2)
O7B 0.045(2) 0.064(3) 0.022(2) 0.006(2) 0.0014(18) -0.012(2)
O1C 0.059(3) 0.038(2) 0.025(2) -0.0132(18) 0.0055(18) -0.030(2)
O2C 0.041(2) 0.029(2) 0.040(3) 0.0128(19) -0.014(2) -0.008(2)
O3C 0.044(2) 0.055(3) 0.041(3) -0.006(2) 0.013(2) -0.039(2)
O4C 0.0237(18) 0.0162(19) 0.033(2) -0.0064(15) 0.0010(15) -0.0123(17)
O5C 0.0212(18) 0.0149(18) 0.033(2) -0.0029(15) 0.0047(14) -0.0051(15)
O6C 0.062(3) 0.054(3) 0.064(3) 0.008(2) 0.031(2) -0.033(2)
O7C 0.070(3) 0.047(3) 0.024(2) -0.0080(19) -0.010(2) -0.017(2)
O1D 0.065(3) 0.041(2) 0.027(2) -0.0096(18) -0.0016(18) -0.035(2)
O2D 0.046(3) 0.052(3) 0.033(2) -0.0062(19) 0.010(2) -0.035(2)
O3D 0.047(3) 0.038(2) 0.045(3) 0.021(2) -0.018(2) -0.013(2)
O4D 0.0207(17) 0.0164(17) 0.037(2) -0.0072(14) -0.0027(15) -0.0079(14)
O5D 0.0231(18) 0.0270(19) 0.038(2) 0.0036(15) -0.0065(15) -0.0179(16)
O6D 0.069(3) 0.050(3) 0.078(3) 0.049(2) -0.039(2) -0.029(2)
O7D 0.068(3) 0.088(3) 0.023(2) -0.007(2) 0.0057(19) -0.057(3)
O2E 0.031(2) 0.038(2) 0.027(2) 0.0086(17) -0.0125(17) -0.0059(18)
O3E 0.025(2) 0.051(3) 0.033(2) 0.0082(19) 0.0038(18) -0.016(2)
O4E 0.063(3) 0.038(3) 0.048(3) -0.025(2) 0.007(2) -0.024(2)
O5E 0.0180(18) 0.0162(17) 0.038(2) 0.0032(14) -0.0081(15) -0.0050(14)
O6E 0.0133(17) 0.0252(19) 0.039(2) -0.0059(15) -0.0023(14) -0.0058(15)
O7E 0.060(3) 0.063(3) 0.083(3) -0.059(3) 0.015(2) -0.026(2)
O8E 0.048(2) 0.088(3) 0.023(2) 0.011(2) -0.0062(18) -0.032(2)
C1 0.035(3) 0.023(3) 0.021(3) -0.006(2) 0.000(2) -0.015(3)
C2 0.019(3) 0.030(3) 0.029(3) 0.003(3) 0.000(2) -0.008(2)
C3 0.023(3) 0.025(3) 0.025(3) 0.001(2) -0.003(2) -0.009(2)
C4 0.020(3) 0.016(3) 0.016(2) -0.0001(19) 0.0014(19) -0.008(2)
C5 0.020(2) 0.011(2) 0.020(2) 0.0016(19) 0.0002(19) -0.003(2)
C6 0.019(3) 0.018(3) 0.024(3) -0.004(2) -0.002(2) -0.005(2)
C7 0.015(2) 0.018(3) 0.023(3) -0.008(2) 0.0047(19) -0.008(2)
C8 0.023(2) 0.017(3) 0.014(2) -0.0057(18) 0.0019(18) -0.008(2)
C9 0.013(2) 0.013(2) 0.023(2) 0.0009(19) -0.0020(18) -0.0035(19)
C10 0.024(3) 0.012(2) 0.026(3) -0.002(2) 0.005(2) -0.007(2)
C11 0.040(6) 0.055(8) 0.023(6) -0.004(5) 0.013(5) -0.019(6)
C12 0.079(9) 0.045(7) 0.023(6) 0.008(5) 0.002(6) -0.040(7)
C1A 0.030(3) 0.025(3) 0.020(3) 0.001(2) -0.005(2) -0.013(2)
C2A 0.019(3) 0.036(3) 0.019(3) -0.001(2) 0.004(2) -0.015(2)
C3A 0.031(3) 0.038(3) 0.028(3) 0.003(2) -0.008(2) -0.020(3)
C4A 0.017(2) 0.015(2) 0.018(2) -0.001(2) 0.0010(19) -0.009(2)
C5A 0.019(3) 0.030(3) 0.017(2) -0.001(2) -0.0009(19) -0.016(2)
C6A 0.015(2) 0.032(3) 0.018(2) -0.004(2) 0.003(2) -0.012(2)
C7A 0.016(3) 0.020(3) 0.023(3) -0.003(2) -0.002(2) -0.007(2)
C8A 0.021(3) 0.015(2) 0.016(2) -0.0042(18) -0.0014(19) -0.008(2)
C9A 0.014(2) 0.021(3) 0.020(2) 0.0010(19) 0.0015(19) -0.009(2)
C10A 0.028(3) 0.022(3) 0.029(3) 0.003(2) -0.010(2) -0.018(2)
C11A 0.044(7) 0.067(8) 0.039(7) 0.028(6) -0.028(6) -0.035(6)
C12A 0.076(8) 0.051(7) 0.003(5) 0.002(5) 0.001(5) -0.040(7)
C1B 0.028(3) 0.022(3) 0.021(3) 0.001(2) -0.009(2) -0.010(2)
C2B 0.029(3) 0.038(3) 0.021(3) -0.004(2) 0.001(2) -0.021(3)
C3B 0.021(3) 0.037(3) 0.028(3) -0.002(2) 0.004(2) -0.014(2)
C4B 0.017(2) 0.016(3) 0.021(3) -0.001(2) 0.0029(19) -0.007(2)
C5B 0.016(2) 0.021(3) 0.017(2) -0.002(2) -0.0021(19) -0.007(2)
C6B 0.025(3) 0.033(3) 0.015(2) 0.005(2) -0.006(2) -0.020(2)
C7B 0.015(2) 0.018(3) 0.026(3) -0.002(2) -0.003(2) -0.007(2)
C8B 0.024(3) 0.025(3) 0.014(2) 0.0042(19) -0.006(2) -0.011(2)
C9B 0.018(2) 0.017(2) 0.022(2) -0.0039(19) 0.0011(19) -0.012(2)
C10B 0.015(2) 0.022(3) 0.025(3) -0.002(2) -0.004(2) -0.002(2)
C11B 0.048(7) 0.071(8) 0.024(6) -0.024(6) -0.001(5) -0.041(6)
C12B 0.056(8) 0.051(8) 0.022(6) -0.014(5) 0.005(5) -0.016(6)
C1C 0.027(3) 0.032(3) 0.014(3) 0.002(2) -0.002(2) -0.016(3)
C2C 0.037(3) 0.029(3) 0.029(3) 0.002(2) -0.002(2) -0.022(3)
C3C 0.030(3) 0.024(3) 0.031(3) -0.008(2) -0.003(2) -0.010(2)
C4C 0.014(2) 0.020(3) 0.019(3) -0.002(2) 0.003(2) -0.008(2)
C5C 0.022(3) 0.016(3) 0.022(3) -0.002(2) 0.002(2) -0.007(2)
C6C 0.032(3) 0.026(3) 0.013(2) 0.006(2) -0.007(2) -0.018(2)
C7C 0.023(3) 0.017(3) 0.024(3) 0.004(2) -0.006(2) -0.011(2)
C8C 0.023(2) 0.020(3) 0.011(2) 0.0024(18) -0.0027(18) -0.008(2)
C9C 0.015(2) 0.012(2) 0.023(2) -0.0044(19) 0.0007(18) -0.0049(19)
C10C 0.021(2) 0.010(2) 0.027(3) 0.002(2) 0.005(2) -0.001(2)
C11C 0.079(8) 0.048(7) 0.025(6) 0.007(5) 0.020(6) -0.047(7)
C12C 0.058(8) 0.052(8) 0.016(6) -0.001(5) 0.002(5) -0.014(6)
C1D 0.027(3) 0.029(3) 0.021(3) 0.011(2) -0.002(2) -0.016(3)
C2D 0.036(3) 0.024(3) 0.020(3) -0.003(2) -0.002(2) -0.018(3)
C3D 0.031(3) 0.033(3) 0.029(3) -0.001(2) 0.001(2) -0.018(3)
C4D 0.017(2) 0.022(3) 0.018(2) -0.001(2) -0.003(2) -0.011(2)
C5D 0.028(3) 0.021(3) 0.018(2) -0.0017(19) -0.002(2) -0.018(2)
C6D 0.027(3) 0.019(3) 0.019(3) -0.004(2) 0.002(2) -0.010(2)
C7D 0.016(3) 0.017(3) 0.021(3) -0.002(2) 0.005(2) -0.007(2)
C8D 0.017(2) 0.027(3) 0.010(2) 0.0012(18) 0.0028(17) -0.013(2)
C9D 0.017(2) 0.012(2) 0.022(2) -0.0010(19) -0.0013(18) -0.008(2)
C10D 0.021(2) 0.026(3) 0.026(3) 0.004(2) -0.004(2) -0.016(2)
C11D 0.075(9) 0.036(7) 0.026(6) 0.020(5) -0.019(6) -0.022(6)
C12D 0.041(6) 0.066(8) 0.018(6) 0.002(5) -0.009(5) -0.032(6)
C1E 0.017(3) 0.030(3) 0.019(3) -0.011(2) 0.005(2) -0.008(2)
C2E 0.025(3) 0.027(3) 0.027(3) 0.004(2) -0.006(2) -0.011(2)
C3E 0.026(3) 0.035(3) 0.031(3) -0.002(3) 0.003(2) -0.015(3)
C4E 0.017(2) 0.016(3) 0.022(2) 0.001(2) -0.0019(19) -0.008(2)
C5E 0.016(2) 0.024(3) 0.015(2) -0.002(2) 0.0023(19) -0.006(2)
C6E 0.021(3) 0.016(3) 0.020(2) -0.002(2) 0.0030(19) -0.005(2)
C7E 0.027(3) 0.016(3) 0.023(3) -0.001(2) 0.002(2) -0.010(2)
C8E 0.015(2) 0.025(3) 0.016(2) -0.0014(19) -0.0008(18) -0.010(2)
C9E 0.015(2) 0.013(2) 0.023(2) -0.0017(19) -0.0034(18) -0.003(2)
C10E 0.014(2) 0.029(3) 0.032(3) -0.006(2) -0.001(2) -0.011(2)
C11E 0.064(8) 0.045(7) 0.024(6) -0.013(5) -0.003(6) -0.021(6)
C12E 0.052(7) 0.071(8) 0.017(6) -0.003(5) 0.006(5) -0.036(7)

loop_
_atom_type_symbol
_atom_type_description
_atom_type_scat_dispersion_real
_atom_type_scat_dispersion_imag
_atom_type_scat_source
C C 0.0033 0.0016 'International Tables Vol C Tables 4.2.6.8 and 6.1.1.4'
H H 0.0000 0.0000 'International Tables Vol C Tables 4.2.6.8 and 6.1.1.4'
O O 0.0106 0.0060 'International Tables Vol C Tables 4.2.6.8 and 6.1.1.4'
Fe Fe 0.3463 0.8444 'International Tables Vol C Tables 4.2.6.8 and 6.1.1.4'
N N 0.0061 0.0033 'International Tables Vol C Tables 4.2.6.8 and 6.1.1.4'

loop_
_geom_angle_atom_site_label_1
_geom_angle_atom_site_label_2
_geom_angle_atom_site_label_3
_geom_angle
C2 Fe1 C3 92.6(2)
C2 Fe1 C1 97.1(2)
C3 Fe1 C1 99.4(2)
C2 Fe1 C6 122.5(2)
C3 Fe1 C6 95.3(2)
C1 Fe1 C6 137.0(2)
C2 Fe1 C5 93.4(2)
C3 Fe1 C5 126.45(19)
C1 Fe1 C5 132.4(2)
C6 Fe1 C5 39.66(17)
C2 Fe1 C4 93.6(2)
C3 Fe1 C4 165.00(19)
C1 Fe1 C4 93.4(2)
C6 Fe1 C4 69.88(18)
C5 Fe1 C4 39.49(17)
C2 Fe1 C7 162.1(2)
C3 Fe1 C7 91.78(19)
C1 Fe1 C7 99.3(2)
C6 Fe1 C7 39.82(17)
C5 Fe1 C7 70.21(18)
C4 Fe1 C7 78.36(17)
C2A Fe1A C3A 93.2(2)
C2A Fe1A C1A 98.0(2)
C3A Fe1A C1A 98.7(2)
C2A Fe1A C5A 92.5(2)
C3A Fe1A C5A 127.6(2)
C1A Fe1A C5A 131.8(2)
C2A Fe1A C6A 120.6(2)
C3A Fe1A C6A 95.2(2)
C1A Fe1A C6A 138.0(2)
C5A Fe1A C6A 39.83(17)
C2A Fe1A C4A 94.44(19)
C3A Fe1A C4A 165.4(2)
C1A Fe1A C4A 92.5(2)
C5A Fe1A C4A 39.68(17)
C6A Fe1A C4A 70.21(18)
C2A Fe1A C7A 160.7(2)
C3A Fe1A C7A 90.7(2)
C1A Fe1A C7A 100.1(2)
C5A Fe1A C7A 70.30(18)
C6A Fe1A C7A 40.11(18)
C4A Fe1A C7A 78.14(17)
C3B Fe1B C2B 92.9(2)
C3B Fe1B C1B 98.6(2)
C2B Fe1B C1B 96.7(2)
C3B Fe1B C6B 95.3(2)
C2B Fe1B C6B 122.7(2)
C1B Fe1B C6B 137.4(2)
C3B Fe1B C5B 127.0(2)
C2B Fe1B C5B 93.3(2)
C1B Fe1B C5B 132.7(2)
C6B Fe1B C5B 40.09(18)
C3B Fe1B C4B 165.2(2)
C2B Fe1B C4B 93.8(2)
C1B Fe1B C4B 93.8(2)
C6B Fe1B C4B 70.02(18)
C5B Fe1B C4B 39.40(17)
C3B Fe1B C7B 91.5(2)
C2B Fe1B C7B 162.6(2)
C1B Fe1B C7B 99.2(2)
C6B Fe1B C7B 40.09(18)
C5B Fe1B C7B 70.74(18)
C4B Fe1B C7B 78.37(17)
C2C Fe1C C3C 92.9(2)
C2C Fe1C C1C 97.4(2)
C3C Fe1C C1C 99.5(2)
C2C Fe1C C5C 92.9(2)
C3C Fe1C C5C 126.57(19)
C1C Fe1C C5C 132.2(2)
C2C Fe1C C6C 122.2(2)
C3C Fe1C C6C 94.9(2)
C1C Fe1C C6C 137.0(2)
C5C Fe1C C6C 40.18(17)
C2C Fe1C C4C 93.5(2)
C3C Fe1C C4C 165.0(2)
C1C Fe1C C4C 93.1(2)
C5C Fe1C C4C 39.53(17)
C6C Fe1C C4C 70.24(18)
C2C Fe1C C7C 162.2(2)
C3C Fe1C C7C 91.5(2)
C1C Fe1C C7C 99.0(2)
C5C Fe1C C7C 70.79(18)
C6C Fe1C C7C 40.09(18)
C4C Fe1C C7C 78.47(18)
C2D Fe1D C3D 93.7(2)
C2D Fe1D C1D 97.9(2)
C3D Fe1D C1D 98.3(2)
C2D Fe1D C5D 92.4(2)
C3D Fe1D C5D 127.6(2)
C1D Fe1D C5D 132.2(2)
C2D Fe1D C6D 120.6(2)
C3D Fe1D C6D 95.4(2)
C1D Fe1D C6D 138.1(2)
C5D Fe1D C6D 39.64(18)
C2D Fe1D C4D 94.2(2)
C3D Fe1D C4D 165.5(2)
C1D Fe1D C4D 92.8(2)
C5D Fe1D C4D 39.74(17)
C6D Fe1D C4D 70.03(19)
C2D Fe1D C7D 160.9(2)
C3D Fe1D C7D 90.5(2)
C1D Fe1D C7D 100.0(2)
C5D Fe1D C7D 70.47(19)
C6D Fe1D C7D 40.31(18)
C4D Fe1D C7D 78.24(18)
C2E Fe1E C3E 93.2(2)
C2E Fe1E C1E 98.2(2)
C3E Fe1E C1E 98.4(2)
C2E Fe1E C6E 120.7(2)
C3E Fe1E C6E 95.1(2)
C1E Fe1E C6E 137.8(2)
C2E Fe1E C5E 92.6(2)
C3E Fe1E C5E 127.6(2)
C1E Fe1E C5E 132.0(2)
C6E Fe1E C5E 39.86(17)
C2E Fe1E C4E 94.6(2)
C3E Fe1E C4E 165.4(2)
C1E Fe1E C4E 92.63(19)
C6E Fe1E C4E 70.27(19)
C5E Fe1E C4E 39.72(17)
C2E Fe1E C7E 160.6(2)
C3E Fe1E C7E 90.5(2)
C1E Fe1E C7E 100.1(2)
C6E Fe1E C7E 39.93(17)
C5E Fe1E C7E 70.21(19)
C4E Fe1E C7E 78.20(18)
C9 O4 H41 109.5
C10 O6 C11 130.9(6)
C10 O7 C12 135.0(7)
C9A O4A H42 109.5
C10A O6A C11A 130.5(7)
C10A O7A C12A 134.5(6)
C9B O4B H43 109.5
C10B O6B C11B 130.3(6)
C10B O7B C12B 133.0(7)
C9C O4C H44 109.5
C10C O6C C11C 130.4(7)
C10C O7C C12C 133.7(7)
C9D O4D H45 109.5
C10D O6D C11D 130.5(7)
C10D O7D C12D 133.3(6)
C9E O5E H46 109.5
C10E O7E C11E 130.8(7)
C10E O8E C12E 134.0(7)
O1 C1 Fe1 177.9(5)
O2 C2 Fe1 178.1(4)
O3 C3 Fe1 178.4(5)
C5 C4 C9 118.2(4)
C5 C4 Fe1 68.4(3)
C9 C4 Fe1 106.7(3)
C5 C4 H4 124(4)
C9 C4 H4 111(4)
Fe1 C4 H4 123(4)
C6 C5 C4 116.5(4)
C6 C5 Fe1 70.0(3)
C4 C5 Fe1 72.1(3)
C6 C5 H5 120(4)
C4 C5 H5 123(4)
Fe1 C5 H5 120(4)
C5 C6 C7 117.2(4)
C5 C6 Fe1 70.4(2)
C7 C6 Fe1 72.9(3)
C5 C6 H6 126(4)
C7 C6 H6 116(4)
Fe1 C6 H6 123(4)
C6 C7 C8 121.9(4)
C6 C7 Fe1 67.3(2)
C8 C7 Fe1 98.6(3)
C6 C7 H7 118(4)
C8 C7 H7 118(4)
Fe1 C7 H7 120(4)
O5 C8 C7 125.2(4)
O5 C8 C9 119.0(4)
C7 C8 C9 115.5(4)
O4 C9 C10 110.4(3)
O4 C9 C4 108.0(3)
C10 C9 C4 111.4(3)
O4 C9 C8 108.8(3)
C10 C9 C8 109.9(3)
C4 C9 C8 108.2(3)
O7 C10 O6 125.8(5)
O7 C10 C9 116.1(4)
O6 C10 C9 118.1(4)
O6 C11 H11A 109.5
O6 C11 H11B 109.5
O6 C11 H11C 109.5
O7 C12 H12A 109.5
O7 C12 H12B 109.5
H12A C12 H12B 109.5
O7 C12 H12C 109.5
H12A C12 H12C 109.5
H12B C12 H12C 109.5
O1A C1A Fe1A 177.9(5)
O2A C2A Fe1A 179.7(5)
O3A C3A Fe1A 177.9(5)
C5A C4A C9A 118.8(4)
C5A C4A Fe1A 67.9(3)
C9A C4A Fe1A 106.4(3)
C5A C4A H4A 121(4)
C9A C4A H4A 113(4)
Fe1A C4A H4A 122(4)
C6A C5A C4A 116.8(4)
C6A C5A Fe1A 70.1(3)
C4A C5A Fe1A 72.4(3)
C6A C5A H5A 116(4)
C4A C5A H5A 127(4)
Fe1A C5A H5A 120(4)
C5A C6A C7A 116.2(4)
C5A C6A Fe1A 70.0(3)
C7A C6A Fe1A 72.6(3)
C5A C6A H6A 123(4)
C7A C6A H6A 121(4)
Fe1A C6A H6A 124(4)
C6A C7A C8A 123.0(4)
C6A C7A Fe1A 67.3(3)
C8A C7A Fe1A 98.5(3)
C6A C7A H7A 122(4)
C8A C7A H7A 113(4)
Fe1A C7A H7A 121(4)
O5A C8A C7A 126.1(4)
O5A C8A C9A 117.9(4)
C7A C8A C9A 115.7(4)
O4A C9A C4A 108.4(4)
O4A C9A C8A 109.5(3)
C4A C9A C8A 108.2(3)
O4A C9A C10A 110.6(3)
C4A C9A C10A 110.7(4)
C8A C9A C10A 109.4(3)
O7A C10A O6A 126.2(5)
O7A C10A C9A 116.5(4)
O6A C10A C9A 117.3(4)
O6A C11A H11D 109.5
O6A C11A H11E 109.5
H11D C11A H11E 109.5
O6A C11A H11F 109.5
H11D C11A H11F 109.5
H11E C11A H11F 109.5
O7A C12A H12D 109.5
O7A C12A H12E 109.5
O7A C12A H12F 109.5
O1B C1B Fe1B 177.8(5)
O2B C2B Fe1B 178.7(5)
O3B C3B Fe1B 178.8(5)
C5B C4B C9B 119.4(4)
C5B C4B Fe1B 68.5(3)
C9B C4B Fe1B 106.8(3)
C5B C4B H4B 121(4)
C9B C4B H4B 113(4)
Fe1B C4B H4B 121(4)
C4B C5B C6B 116.1(4)
C4B C5B Fe1B 72.1(3)
C6B C5B Fe1B 69.9(3)
C4B C5B H5B 119(4)
C6B C5B H5B 125(4)
Fe1B C5B H5B 127(4)
C5B C6B C7B 116.7(4)
C5B C6B Fe1B 70.0(3)
C7B C6B Fe1B 72.6(3)
C5B C6B H6B 127(4)
C7B C6B H6B 115(4)
Fe1B C6B H6B 117(4)
C6B C7B C8B 121.6(4)
C6B C7B Fe1B 67.3(2)
C8B C7B Fe1B 98.2(3)
C6B C7B H7B 118(4)
C8B C7B H7B 117(4)
Fe1B C7B H7B 124(4)
O5B C8B C7B 124.6(4)
O5B C8B C9B 118.6(4)
C7B C8B C9B 116.5(4)
O4B C9B C4B 108.6(3)
O4B C9B C10B 110.2(3)
C4B C9B C10B 110.9(3)
O4B C9B C8B 109.5(3)
C4B C9B C8B 107.8(3)
C10B C9B C8B 109.8(4)
O6B C10B O7B 126.4(5)
O6B C10B C9B 118.1(4)
O7B C10B C9B 115.5(4)
O6B C11B H11G 109.5
O6B C11B H11H 109.5
H11G C11B H11H 109.5
O6B C11B H11I 109.5
H11G C11B H11I 109.5
H11H C11B H11I 109.5
O7B C12B H12G 109.5
O7B C12B H12H 109.5
O7B C12B H12I 109.5
O1C C1C Fe1C 178.9(5)
O2C C2C Fe1C 178.7(5)
O3C C3C Fe1C 178.8(5)
C5C C4C C9C 119.2(4)
C5C C4C Fe1C 68.4(3)
C9C C4C Fe1C 107.1(3)
C5C C4C H4C 120(4)
C9C C4C H4C 113(4)
Fe1C C4C H4C 122(4)
C4C C5C C6C 116.2(4)
C4C C5C Fe1C 72.0(3)
C6C C5C Fe1C 70.1(2)
C4C C5C H5C 122(4)
C6C C5C H5C 121(4)
Fe1C C5C H5C 120(4)
C5C C6C C7C 116.5(4)
C5C C6C Fe1C 69.7(2)
C7C C6C Fe1C 72.6(3)
C5C C6C H6C 123(3)
C7C C6C H6C 119(4)
Fe1C C6C H6C 115(4)
C8C C7C C6C 121.6(4)
C8C C7C Fe1C 97.8(3)
C6C C7C Fe1C 67.3(2)
C8C C7C H7C 121(4)
C6C C7C H7C 115(4)
Fe1C C7C H7C 116(4)
O5C C8C C7C 124.9(4)
O5C C8C C9C 117.7(4)
C7C C8C C9C 117.2(4)
O4C C9C C4C 108.4(3)
O4C C9C C10C 111.1(3)
C4C C9C C10C 111.2(3)
O4C C9C C8C 109.3(3)
C4C C9C C8C 107.0(3)
C10C C9C C8C 109.7(3)
O7C C10C O6C 125.8(5)
O7C C10C C9C 116.6(4)
O6C C10C C9C 117.6(4)
O6C C11C H11J 109.5
O6C C11C H11K 109.5
O6C C11C H11L 109.5
O7C C12C H12J 109.5
O7C C12C H12K 109.5
H12J C12C H12K 109.5
O7C C12C H12L 109.5
H12J C12C H12L 109.5
H12K C12C H12L 109.5
O1D C1D Fe1D 178.3(5)
O2D C2D Fe1D 179.4(5)
O3D C3D Fe1D 178.7(5)
C5D C4D C9D 118.9(4)
C5D C4D Fe1D 67.9(3)
C9D C4D Fe1D 107.0(3)
C5D C4D H4D 127(4)
C9D C4D H4D 108(4)
Fe1D C4D H4D 122(4)
C6D C5D C4D 116.7(4)
C6D C5D Fe1D 70.4(3)
C4D C5D Fe1D 72.4(3)
C6D C5D H5D 121(4)
C4D C5D H5D 123(4)
Fe1D C5D H5D 127(4)
C5D C6D C7D 116.2(4)
C5D C6D Fe1D 70.0(3)
C7D C6D Fe1D 72.1(3)
C5D C6D H6D 126(4)
C7D C6D H6D 118(4)
Fe1D C6D H6D 122(4)
C8D C7D C6D 122.6(4)
C8D C7D Fe1D 99.0(3)
C6D C7D Fe1D 67.6(3)
C8D C7D H7D 113(4)
C6D C7D H7D 122(4)
Fe1D C7D H7D 119(4)
O5D C8D C7D 125.8(4)
O5D C8D C9D 118.0(4)
C7D C8D C9D 115.8(4)
O4D C9D C4D 108.4(3)
O4D C9D C10D 110.9(3)
C4D C9D C10D 111.2(3)
O4D C9D C8D 109.0(3)
C4D C9D C8D 107.3(3)
C10D C9D C8D 109.9(3)
O6D C10D O7D 126.9(5)
O6D C10D C9D 117.6(4)
O7D C10D C9D 115.4(4)
O6D C11D H11M 109.5
O6D C11D H11N 109.5
O6D C11D H11O 109.5
O7D C12D H12M 109.5
O7D C12D H12N 109.5
H12M C12D H12N 109.5
O7D C12D H12O 109.5
H12M C12D H12O 109.5
H12N C12D H12O 109.5
O2E C1E Fe1E 178.4(5)
O3E C2E Fe1E 179.5(5)
O4E C3E Fe1E 178.5(5)
C5E C4E C9E 118.7(4)
C5E C4E Fe1E 68.7(3)
C9E C4E Fe1E 106.8(3)
C5E C4E H4E 117(4)
C9E C4E H4E 114(4)
Fe1E C4E H4E 124(4)
C6E C5E C4E 116.2(4)
C6E C5E Fe1E 69.8(3)
C4E C5E Fe1E 71.6(3)
C6E C5E H5E 122(4)
C4E C5E H5E 122(4)
Fe1E C5E H5E 122(4)
C5E C6E C7E 116.4(4)
C5E C6E Fe1E 70.3(3)
C7E C6E Fe1E 72.4(3)
C5E C6E H6E 127(4)
C7E C6E H6E 117(4)
Fe1E C6E H6E 124(4)
C6E C7E C8E 122.3(4)
C6E C7E Fe1E 67.6(3)
C8E C7E Fe1E 98.1(3)
C6E C7E H7E 120(4)
C8E C7E H7E 116(4)
Fe1E C7E H7E 117(5)
O6E C8E C7E 124.6(4)
O6E C8E C9E 118.6(4)
C7E C8E C9E 116.5(4)
O5E C9E C4E 108.6(3)
O5E C9E C8E 109.6(3)
C4E C9E C8E 107.6(3)
O5E C9E C10E 110.4(4)
C4E C9E C10E 110.7(3)
C8E C9E C10E 110.0(4)
O8E C10E O7E 127.0(5)
O8E C10E C9E 116.0(4)
O7E C10E C9E 117.1(4)
O7E C11E H11P 109.5
O7E C11E H11Q 109.5
O7E C11E H11R 109.5
O8E C12E H12P 109.5
O8E C12E H12Q 109.5
H12P C12E H12Q 109.5
O8E C12E H12R 109.5
H12P C12E H12R 109.5
H12Q C12E H12R 109.5

loop_
_geom_bond_atom_site_label_1
_geom_bond_atom_site_label_2
_geom_bond_distance
Fe1 C2 1.805(6)
Fe1 C3 1.811(5)
Fe1 C1 1.816(5)
Fe1 C6 2.058(4)
Fe1 C5 2.064(4)
Fe1 C4 2.114(5)
Fe1 C7 2.132(4)
Fe1A C2A 1.811(5)
Fe1A C3A 1.812(5)
Fe1A C1A 1.813(6)
Fe1A C5A 2.060(4)
Fe1A C6A 2.062(5)
Fe1A C4A 2.121(5)
Fe1A C7A 2.133(5)
Fe1B C3B 1.813(6)
Fe1B C2B 1.820(5)
Fe1B C1B 1.822(6)
Fe1B C6B 2.066(5)
Fe1B C5B 2.067(4)
Fe1B C4B 2.114(5)
Fe1B C7B 2.135(5)
Fe1C C2C 1.810(5)
Fe1C C3C 1.811(6)
Fe1C C1C 1.818(6)
Fe1C C5C 2.068(5)
Fe1C C6C 2.074(4)
Fe1C C4C 2.115(5)
Fe1C C7C 2.145(4)
Fe1D C2D 1.814(6)
Fe1D C3D 1.819(5)
Fe1D C1D 1.827(6)
Fe1D C5D 2.059(4)
Fe1D C6D 2.064(5)
Fe1D C4D 2.117(5)
Fe1D C7D 2.123(5)
Fe1E C2E 1.796(6)
Fe1E C3E 1.817(6)
Fe1E C1E 1.823(5)
Fe1E C6E 2.066(5)
Fe1E C5E 2.072(4)
Fe1E C4E 2.111(5)
Fe1E C7E 2.130(5)
O1 C1 1.128(6)
O2 C2 1.134(6)
O3 C3 1.142(6)
O4 C9 1.428(5)
O4 H41 0.8400
O5 C8 1.226(5)
O6 C10 1.266(5)
O6 C11 1.387(10)
O7 C10 1.250(5)
O7 C12 1.404(10)
O1A C1A 1.137(6)
O2A C2A 1.138(6)
O3A C3A 1.130(6)
O4A C9A 1.416(5)
O4A H42 0.8400
O5A C8A 1.225(5)
O6A C10A 1.265(5)
O6A C11A 1.348(10)
O7A C10A 1.243(6)
O7A C12A 1.366(9)
O1B C1B 1.126(6)
O2B C2B 1.124(6)
O3B C3B 1.145(6)
O4B C9B 1.410(5)
O4B H43 0.8400
O5B C8B 1.234(5)
O6B C10B 1.254(5)
O6B C11B 1.378(9)
O7B C10B 1.268(6)
O7B C12B 1.403(10)
O1C C1C 1.131(6)
O2C C2C 1.138(6)
O3C C3C 1.147(6)
O4C C9C 1.416(5)
O4C H44 0.8400
O5C C8C 1.242(5)
O6C C10C 1.267(5)
O6C C11C 1.368(10)
O7C C10C 1.253(5)
O7C C12C 1.385(10)
O1D C1D 1.126(6)
O2D C2D 1.134(6)
O3D C3D 1.131(6)
O4D C9D 1.415(5)
O4D H45 0.8400
O5D C8D 1.222(5)
O6D C10D 1.259(5)
O6D C11D 1.353(10)
O7D C10D 1.261(6)
O7D C12D 1.383(10)
O2E C1E 1.132(6)
O3E C2E 1.149(6)
O4E C3E 1.134(6)
O5E C9E 1.411(5)
O5E H46 0.8400
O6E C8E 1.224(5)
O7E C10E 1.258(5)
O7E C11E 1.346(11)
O8E C10E 1.250(6)
O8E C12E 1.412(10)
C4 C5 1.412(6)
C4 C9 1.519(6)
C4 H4 0.979(5)
C5 C6 1.398(6)
C5 H5 0.979(5)
C6 C7 1.428(6)
C6 H6 0.980(5)
C7 C8 1.459(6)
C7 H7 0.980(5)
C8 C9 1.535(6)
C9 C10 1.519(6)
C11 H11A 0.9800
C11 H11B 0.9800
C11 H11C 0.9800
C12 H12A 0.9800
C12 H12B 0.9800
C12 H12C 0.9800
C4A C5A 1.420(6)
C4A C9A 1.508(6)
C4A H4A 0.979(5)
C5A C6A 1.404(6)
C5A H5A 0.979(5)
C6A C7A 1.440(6)
C6A H6A 0.980(5)
C7A C8A 1.441(6)
C7A H7A 0.980(5)
C8A C9A 1.542(6)
C9A C10A 1.547(6)
C11A H11D 0.9800
C11A H11E 0.9800
C11A H11F 0.9800
C12A H12D 0.9800
C12A H12E 0.9800
C12A H12F 0.9800
C4B C5B 1.410(6)
C4B C9B 1.512(6)
C4B H4B 0.980(5)
C5B C6B 1.417(6)
C5B H5B 0.979(5)
C6B C7B 1.442(6)
C6B H6B 0.979(5)
C7B C8B 1.455(6)
C7B H7B 0.979(5)
C8B C9B 1.534(6)
C9B C10B 1.532(6)
C11B H11G 0.9800
C11B H11H 0.9800
C11B H11I 0.9800
C12B H12G 0.9800
C12B H12H 0.9800
C12B H12I 0.9800
C4C C5C 1.416(6)
C4C C9C 1.515(6)
C4C H4C 0.980(3)
C5C C6C 1.423(6)
C5C H5C 0.980(3)
C6C C7C 1.448(7)
C6C H6C 0.980(3)
C7C C8C 1.439(6)
C7C H7C 0.980(3)
C8C C9C 1.548(6)
C9C C10C 1.526(6)
C11C H11J 0.9800
C11C H11K 0.9800
C11C H11L 0.9800
C12C H12J 0.9800
C12C H12K 0.9800
C12C H12L 0.9800
C4D C5D 1.421(6)
C4D C9D 1.516(6)
C4D H4D 0.91(6)
C5D C6D 1.398(6)
C5D H5D 0.93(6)
C6D C7D 1.444(6)
C6D H6D 0.97(6)
C7D C8D 1.441(6)
C7D H7D 0.95(7)
C8D C9D 1.552(6)
C9D C10D 1.529(6)
C11D H11M 0.9800
C11D H11N 0.9800
C11D H11O 0.9800
C12D H12M 0.9800
C12D H12N 0.9800
C12D H12O 0.9800
C4E C5E 1.422(6)
C4E C9E 1.513(6)
C4E H4E 0.98(7)
C5E C6E 1.411(6)
C5E H5E 0.93(6)
C6E C7E 1.434(6)
C6E H6E 0.98(6)
C7E C8E 1.449(6)
C7E H7E 0.89(7)
C8E C9E 1.526(6)
C9E C10E 1.546(6)
C11E H11P 0.9800
C11E H11Q 0.9800
C11E H11R 0.9800
C12E H12P 0.9800
C12E H12Q 0.9800
C12E H12R 0.9800

loop_
_geom_torsion_atom_site_label_1
_geom_torsion_atom_site_label_2
_geom_torsion_atom_site_label_3
_geom_torsion_atom_site_label_4
_geom_torsion
C2 Fe1 C1 O1 173(100)
C3 Fe1 C1 O1 -93(15)
C6 Fe1 C1 O1 15(15)
C5 Fe1 C1 O1 72(15)
C4 Fe1 C1 O1 79(15)
C7 Fe1 C1 O1 0(15)
C3 Fe1 C2 O2 -148(14)
C1 Fe1 C2 O2 -48(14)
C6 Fe1 C2 O2 115(14)
C5 Fe1 C2 O2 86(14)
C4 Fe1 C2 O2 46(14)
C7 Fe1 C2 O2 109(14)
C2 Fe1 C3 O3 157(100)
C1 Fe1 C3 O3 59(16)
C6 Fe1 C3 O3 -80(16)
C5 Fe1 C3 O3 -107(16)
C4 Fe1 C3 O3 -89(16)
C7 Fe1 C3 O3 -40(16)
C2 Fe1 C4 C5 91.0(3)
C3 Fe1 C4 C5 -23.2(9)
C1 Fe1 C4 C5 -171.7(3)
C6 Fe1 C4 C5 -32.4(3)
C7 Fe1 C4 C5 -72.9(3)
C2 Fe1 C4 C9 -154.8(3)
C3 Fe1 C4 C9 91.0(8)
C1 Fe1 C4 C9 -57.4(3)
C6 Fe1 C4 C9 81.9(3)
C5 Fe1 C4 C9 114.3(4)
C7 Fe1 C4 C9 41.3(3)
C9 C4 C5 C6 -42.2(6)
Fe1 C4 C5 C6 55.8(4)
C9 C4 C5 Fe1 -98.0(4)
C2 Fe1 C5 C6 140.4(3)
C3 Fe1 C5 C6 44.7(3)
C1 Fe1 C5 C6 -116.8(3)
C4 Fe1 C5 C6 -128.0(4)
C7 Fe1 C5 C6 -32.3(3)
C2 Fe1 C5 C4 -91.5(3)
C3 Fe1 C5 C4 172.7(3)
C1 Fe1 C5 C4 11.2(4)
C6 Fe1 C5 C4 128.0(4)
C7 Fe1 C5 C4 95.7(3)
C4 C5 C6 C7 0.7(6)
Fe1 C5 C6 C7 57.6(4)
C4 C5 C6 Fe1 -56.9(4)
C2 Fe1 C6 C5 -48.9(3)
C3 Fe1 C6 C5 -145.4(3)
C1 Fe1 C6 C5 104.8(4)
C4 Fe1 C6 C5 32.2(3)
C7 Fe1 C6 C5 128.2(4)
C2 Fe1 C6 C7 -177.1(3)
C3 Fe1 C6 C7 86.4(3)
C1 Fe1 C6 C7 -23.4(4)
C5 Fe1 C6 C7 -128.2(4)
C4 Fe1 C6 C7 -96.0(3)
C5 C6 C7 C8 29.7(6)
Fe1 C6 C7 C8 86.0(4)
C5 C6 C7 Fe1 -56.4(4)
C2 Fe1 C7 C6 7.9(7)
C3 Fe1 C7 C6 -96.2(3)
C1 Fe1 C7 C6 164.1(3)
C5 Fe1 C7 C6 32.2(3)
C4 Fe1 C7 C6 72.5(3)
C2 Fe1 C7 C8 -113.2(6)
C3 Fe1 C7 C8 142.7(3)
C1 Fe1 C7 C8 42.9(3)
C6 Fe1 C7 C8 -121.1(4)
C5 Fe1 C7 C8 -88.9(3)
C4 Fe1 C7 C8 -48.7(3)
C6 C7 C8 O5 168.6(4)
Fe1 C7 C8 O5 -122.8(4)
C6 C7 C8 C9 -17.7(6)
Fe1 C7 C8 C9 50.9(4)
C5 C4 C9 O4 168.2(4)
Fe1 C4 C9 O4 94.2(3)
C5 C4 C9 C10 -70.5(5)
Fe1 C4 C9 C10 -144.4(3)
C5 C4 C9 C8 50.5(5)
Fe1 C4 C9 C8 -23.5(4)
O5 C8 C9 O4 37.3(5)
C7 C8 C9 O4 -136.8(4)
O5 C8 C9 C10 -83.7(5)
C7 C8 C9 C10 102.2(4)
O5 C8 C9 C4 154.4(4)
C7 C8 C9 C4 -19.7(5)
C12 O7 C10 O6 5.2(10)
C12 O7 C10 C9 -174.4(7)
C11 O6 C10 O7 1.6(10)
C11 O6 C10 C9 -178.8(8)
O4 C9 C10 O7 -170.2(4)
C4 C9 C10 O7 69.8(5)
C8 C9 C10 O7 -50.2(5)
O4 C9 C10 O6 10.2(5)
C4 C9 C10 O6 -109.8(4)
C8 C9 C10 O6 130.2(4)
C2A Fe1A C1A O1A -178(100)
C3A Fe1A C1A O1A -83(14)
C5A Fe1A C1A O1A 82(14)
C6A Fe1A C1A O1A 25(15)
C4A Fe1A C1A O1A 88(14)
C7A Fe1A C1A O1A 9(14)
C3A Fe1A C2A O2A 109(100)
C1A Fe1A C2A O2A -152(100)
C5A Fe1A C2A O2A -19(100)
C6A Fe1A C2A O2A 11(100)
C4A Fe1A C2A O2A -59(100)
C7A Fe1A C2A O2A 8(100)
C2A Fe1A C3A O3A 132(14)
C1A Fe1A C3A O3A 33(14)
C5A Fe1A C3A O3A -132(14)
C6A Fe1A C3A O3A -107(14)
C4A Fe1A C3A O3A -107(14)
C7A Fe1A C3A O3A -67(14)
C2A Fe1A C4A C5A 88.6(3)
C3A Fe1A C4A C5A -32.7(9)
C1A Fe1A C4A C5A -173.2(3)
C6A Fe1A C4A C5A -32.4(3)
C7A Fe1A C4A C5A -73.4(3)
C2A Fe1A C4A C9A -156.4(3)
C3A Fe1A C4A C9A 82.3(9)
C1A Fe1A C4A C9A -58.2(3)
C5A Fe1A C4A C9A 115.0(4)
C6A Fe1A C4A C9A 82.6(3)
C7A Fe1A C4A C9A 41.6(3)
C9A C4A C5A C6A -41.2(6)
Fe1A C4A C5A C6A 56.0(3)
C9A C4A C5A Fe1A -97.2(4)
C2A Fe1A C5A C6A 138.0(3)
C3A Fe1A C5A C6A 42.0(3)
C1A Fe1A C5A C6A -119.0(3)
C4A Fe1A C5A C6A -128.1(4)
C7A Fe1A C5A C6A -33.0(2)
C2A Fe1A C5A C4A -93.9(3)
C3A Fe1A C5A C4A 170.1(3)
C1A Fe1A C5A C4A 9.2(4)
C6A Fe1A C5A C4A 128.1(4)
C7A Fe1A C5A C4A 95.1(3)
C4A C5A C6A C7A 0.6(6)
Fe1A C5A C6A C7A 57.8(4)
C4A C5A C6A Fe1A -57.2(4)
C2A Fe1A C6A C5A -51.0(3)
C3A Fe1A C6A C5A -147.8(3)
C1A Fe1A C6A C5A 102.9(4)
C4A Fe1A C6A C5A 32.3(2)
C7A Fe1A C6A C5A 127.3(4)
C2A Fe1A C6A C7A -178.3(3)
C3A Fe1A C6A C7A 84.9(3)
C1A Fe1A C6A C7A -24.4(4)
C5A Fe1A C6A C7A -127.3(4)
C4A Fe1A C6A C7A -95.1(3)
C5A C6A C7A C8A 28.9(6)
Fe1A C6A C7A C8A 85.3(4)
C5A C6A C7A Fe1A -56.4(3)
C2A Fe1A C7A C6A 4.4(7)
C3A Fe1A C7A C6A -97.3(3)
C1A Fe1A C7A C6A 163.7(3)
C5A Fe1A C7A C6A 32.8(3)
C4A Fe1A C7A C6A 73.3(3)
C2A Fe1A C7A C8A -117.9(6)
C3A Fe1A C7A C8A 140.4(3)
C1A Fe1A C7A C8A 41.4(3)
C5A Fe1A C7A C8A -89.5(3)
C6A Fe1A C7A C8A -122.3(4)
C4A Fe1A C7A C8A -49.0(3)
C6A C7A C8A O5A 169.7(5)
Fe1A C7A C8A O5A -122.0(4)
C6A C7A C8A C9A -17.2(6)
Fe1A C7A C8A C9A 51.2(4)
C5A C4A C9A O4A 168.2(4)
Fe1A C4A C9A O4A 94.8(3)
C5A C4A C9A C8A 49.5(5)
Fe1A C4A C9A C8A -23.8(4)
C5A C4A C9A C10A -70.4(5)
Fe1A C4A C9A C10A -143.7(3)
O5A C8A C9A O4A 36.1(5)
C7A C8A C9A O4A -137.6(4)
O5A C8A C9A C4A 154.1(4)
C7A C8A C9A C4A -19.7(5)
O5A C8A C9A C10A -85.2(5)
C7A C8A C9A C10A 101.0(4)
C12A O7A C10A O6A 5.1(10)
C12A O7A C10A C9A -174.4(7)
C11A O6A C10A O7A 2.2(10)
C11A O6A C10A C9A -178.3(8)
O4A C9A C10A O7A -169.7(4)
C4A C9A C10A O7A 70.1(5)
C8A C9A C10A O7A -49.1(5)
O4A C9A C10A O6A 10.7(5)
C4A C9A C10A O6A -109.5(4)
C8A C9A C10A O6A 131.4(4)
C3B Fe1B C1B O1B -135(12)
C2B Fe1B C1B O1B 131(12)
C6B Fe1B C1B O1B -28(13)
C5B Fe1B C1B O1B 30(13)
C4B Fe1B C1B O1B 37(12)
C7B Fe1B C1B O1B -42(13)
C3B Fe1B C2B O2B 173(100)
C1B Fe1B C2B O2B -88(26)
C6B Fe1B C2B O2B 75(26)
C5B Fe1B C2B O2B 46(26)
C4B Fe1B C2B O2B 7(26)
C7B Fe1B C2B O2B 69(26)
C2B Fe1B C3B O3B -164(100)
C1B Fe1B C3B O3B 99(26)
C6B Fe1B C3B O3B -41(26)
C5B Fe1B C3B O3B -67(26)
C4B Fe1B C3B O3B -47(26)
C7B Fe1B C3B O3B -1(26)
C3B Fe1B C4B C5B -25.9(9)
C2B Fe1B C4B C5B 90.6(3)
C1B Fe1B C4B C5B -172.4(3)
C6B Fe1B C4B C5B -32.9(3)
C7B Fe1B C4B C5B -73.7(3)
C3B Fe1B C4B C9B 89.7(8)
C2B Fe1B C4B C9B -153.8(3)
C1B Fe1B C4B C9B -56.8(3)
C6B Fe1B C4B C9B 82.7(3)
C5B Fe1B C4B C9B 115.6(4)
C7B Fe1B C4B C9B 41.8(3)
C9B C4B C5B C6B -41.9(6)
Fe1B C4B C5B C6B 55.9(3)
C9B C4B C5B Fe1B -97.8(4)
C3B Fe1B C5B C4B 172.0(3)
C2B Fe1B C5B C4B -91.9(3)
C1B Fe1B C5B C4B 10.3(4)
C6B Fe1B C5B C4B 127.6(4)
C7B Fe1B C5B C4B 95.1(3)
C3B Fe1B C5B C6B 44.4(3)
C2B Fe1B C5B C6B 140.5(3)
C1B Fe1B C5B C6B -117.3(3)
C4B Fe1B C5B C6B -127.6(4)
C7B Fe1B C5B C6B -32.5(3)
C4B C5B C6B C7B 0.3(6)
Fe1B C5B C6B C7B 57.3(4)
C4B C5B C6B Fe1B -57.1(4)
C3B Fe1B C6B C5B -145.9(3)
C2B Fe1B C6B C5B -49.0(3)
C1B Fe1B C6B C5B 105.4(4)
C4B Fe1B C6B C5B 32.3(2)
C7B Fe1B C6B C5B 128.0(4)
C3B Fe1B C6B C7B 86.1(3)
C2B Fe1B C6B C7B -177.0(3)
C1B Fe1B C6B C7B -22.6(4)
C5B Fe1B C6B C7B -128.0(4)
C4B Fe1B C6B C7B -95.7(3)
C5B C6B C7B C8B 29.7(6)
Fe1B C6B C7B C8B 85.7(4)
C5B C6B C7B Fe1B -56.0(3)
C3B Fe1B C7B C6B -96.4(3)
C2B Fe1B C7B C6B 8.4(8)
C1B Fe1B C7B C6B 164.7(3)
C5B Fe1B C7B C6B 32.5(3)
C4B Fe1B C7B C6B 72.7(3)
C3B Fe1B C7B C8B 142.8(3)
C2B Fe1B C7B C8B -112.4(7)
C1B Fe1B C7B C8B 43.8(3)
C6B Fe1B C7B C8B -120.9(4)
C5B Fe1B C7B C8B -88.4(3)
C4B Fe1B C7B C8B -48.2(3)
C6B C7B C8B O5B 168.6(4)
Fe1B C7B C8B O5B -123.0(4)
C6B C7B C8B C9B -18.1(6)
Fe1B C7B C8B C9B 50.3(4)
C5B C4B C9B O4B 168.6(4)
Fe1B C4B C9B O4B 94.2(3)
C5B C4B C9B C10B -70.1(5)
Fe1B C4B C9B C10B -144.5(3)
C5B C4B C9B C8B 50.1(5)
Fe1B C4B C9B C8B -24.3(4)
O5B C8B C9B O4B 36.8(5)
C7B C8B C9B O4B -136.9(4)
O5B C8B C9B C4B 154.8(4)
C7B C8B C9B C4B -18.9(5)
O5B C8B C9B C10B -84.3(5)
C7B C8B C9B C10B 102.0(4)
C11B O6B C10B O7B 2.0(10)
C11B O6B C10B C9B -177.9(7)
C12B O7B C10B O6B 4.3(10)
C12B O7B C10B C9B -175.7(7)
O4B C9B C10B O6B 10.6(5)
C4B C9B C10B O6B -109.8(4)
C8B C9B C10B O6B 131.3(4)
O4B C9B C10B O7B -169.4(4)
C4B C9B C10B O7B 70.3(5)
C8B C9B C10B O7B -48.7(5)
C2C Fe1C C1C O1C -159(100)
C3C Fe1C C1C O1C -65(27)
C5C Fe1C C1C O1C 101(27)
C6C Fe1C C1C O1C 43(27)
C4C Fe1C C1C O1C 107(27)
C7C Fe1C C1C O1C 28(27)
C3C Fe1C C2C O2C -129(25)
C1C Fe1C C2C O2C -29(25)
C5C Fe1C C2C O2C 104(25)
C6C Fe1C C2C O2C 133(25)
C4C Fe1C C2C O2C 64(25)
C7C Fe1C C2C O2C 127(24)
C2C Fe1C C3C O3C -180(100)
C1C Fe1C C3C O3C 82(25)
C5C Fe1C C3C O3C -84(25)
C6C Fe1C C3C O3C -57(25)
C4C Fe1C C3C O3C -65(25)
C7C Fe1C C3C O3C -17(25)
C2C Fe1C C4C C5C 90.2(3)
C3C Fe1C C4C C5C -25.0(9)
C1C Fe1C C4C C5C -172.2(3)
C6C Fe1C C4C C5C -32.8(3)
C7C Fe1C C4C C5C -73.7(3)
C2C Fe1C C4C C9C -154.5(3)
C3C Fe1C C4C C9C 90.2(8)
C1C Fe1C C4C C9C -57.0(3)
C5C Fe1C C4C C9C 115.3(4)
C6C Fe1C C4C C9C 82.4(3)
C7C Fe1C C4C C9C 41.6(3)
C9C C4C C5C C6C -42.1(6)
Fe1C C4C C5C C6C 56.1(3)
C9C C4C C5C Fe1C -98.1(4)
C2C Fe1C C5C C4C -92.1(3)
C3C Fe1C C5C C4C 172.2(3)
C1C Fe1C C5C C4C 10.5(4)
C6C Fe1C C5C C4C 127.7(4)
C7C Fe1C C5C C4C 95.2(3)
C2C Fe1C C5C C6C 140.2(3)
C3C Fe1C C5C C6C 44.5(4)
C1C Fe1C C5C C6C -117.2(3)
C4C Fe1C C5C C6C -127.7(4)
C7C Fe1C C5C C6C -32.5(3)
C4C C5C C6C C7C 0.2(6)
Fe1C C5C C6C C7C 57.2(4)
C4C C5C C6C Fe1C -57.0(4)
C2C Fe1C C6C C5C -49.1(3)
C3C Fe1C C6C C5C -145.6(3)
C1C Fe1C C6C C5C 104.8(4)
C4C Fe1C C6C C5C 32.4(3)
C7C Fe1C C6C C5C 127.9(4)
C2C Fe1C C6C C7C -177.0(3)
C3C Fe1C C6C C7C 86.4(3)
C1C Fe1C C6C C7C -23.1(4)
C5C Fe1C C6C C7C -127.9(4)
C4C Fe1C C6C C7C -95.6(3)
C5C C6C C7C C8C 29.4(6)
Fe1C C6C C7C C8C 85.1(4)
C5C C6C C7C Fe1C -55.7(3)
C2C Fe1C C7C C8C -112.9(6)
C3C Fe1C C7C C8C 143.0(3)
C1C Fe1C C7C C8C 43.2(3)
C5C Fe1C C7C C8C -88.5(3)
C6C Fe1C C7C C8C -121.1(4)
C4C Fe1C C7C C8C -48.2(3)
C2C Fe1C C7C C6C 8.2(8)
C3C Fe1C C7C C6C -95.9(3)
C1C Fe1C C7C C6C 164.3(3)
C5C Fe1C C7C C6C 32.6(3)
C4C Fe1C C7C C6C 72.9(3)
C6C C7C C8C O5C 168.0(4)
Fe1C C7C C8C O5C -123.8(4)
C6C C7C C8C C9C -17.3(6)
Fe1C C7C C8C C9C 50.8(4)
C5C C4C C9C O4C 168.3(4)
Fe1C C4C C9C O4C 93.9(3)
C5C C4C C9C C10C -69.3(5)
Fe1C C4C C9C C10C -143.7(3)
C5C C4C C9C C8C 50.5(5)
Fe1C C4C C9C C8C -23.9(4)
O5C C8C C9C O4C 38.0(5)
C7C C8C C9C O4C -137.0(4)
O5C C8C C9C C4C 155.2(4)
C7C C8C C9C C4C -19.8(5)
O5C C8C C9C C10C -84.0(5)
C7C C8C C9C C10C 100.9(4)
C12C O7C C10C O6C 6.4(10)
C12C O7C C10C C9C -174.4(8)
C11C O6C C10C O7C 0.2(10)
C11C O6C C10C C9C -179.0(8)
O4C C9C C10C O7C -169.2(4)
C4C C9C C10C O7C 69.9(5)
C8C C9C C10C O7C -48.3(5)
O4C C9C C10C O6C 10.0(5)
C4C C9C C10C O6C -110.9(4)
C8C C9C C10C O6C 131.0(4)
C2D Fe1D C1D O1D 138(17)
C3D Fe1D C1D O1D -127(17)
C5D Fe1D C1D O1D 38(17)
C6D Fe1D C1D O1D -19(17)
C4D Fe1D C1D O1D 43(17)
C7D Fe1D C1D O1D -35(17)
C3D Fe1D C2D O2D 65(54)
C1D Fe1D C2D O2D 164(100)
C5D Fe1D C2D O2D -63(54)
C6D Fe1D C2D O2D -34(54)
C4D Fe1D C2D O2D -103(100)
C7D Fe1D C2D O2D -38(54)
C2D Fe1D C3D O3D 133(24)
C1D Fe1D C3D O3D 34(24)
C5D Fe1D C3D O3D -131(24)
C6D Fe1D C3D O3D -106(24)
C4D Fe1D C3D O3D -105(24)
C7D Fe1D C3D O3D -66(24)
C2D Fe1D C4D C5D 88.8(3)
C3D Fe1D C4D C5D -33.5(9)
C1D Fe1D C4D C5D -173.1(3)
C6D Fe1D C4D C5D -32.4(3)
C7D Fe1D C4D C5D -73.5(3)
C2D Fe1D C4D C9D -156.3(3)
C3D Fe1D C4D C9D 81.4(9)
C1D Fe1D C4D C9D -58.2(3)
C5D Fe1D C4D C9D 115.0(4)
C6D Fe1D C4D C9D 82.6(3)
C7D Fe1D C4D C9D 41.4(3)
C9D C4D C5D C6D -41.5(6)
Fe1D C4D C5D C6D 56.3(4)
C9D C4D C5D Fe1D -97.8(4)
C2D Fe1D C5D C6D 138.5(3)
C3D Fe1D C5D C6D 42.0(4)
C1D Fe1D C5D C6D -118.7(3)
C4D Fe1D C5D C6D -127.9(4)
C7D Fe1D C5D C6D -32.9(3)
C2D Fe1D C5D C4D -93.6(3)
C3D Fe1D C5D C4D 169.9(3)
C1D Fe1D C5D C4D 9.3(4)
C6D Fe1D C5D C4D 127.9(4)
C7D Fe1D C5D C4D 95.1(3)
C4D C5D C6D C7D -0.4(6)
Fe1D C5D C6D C7D 57.0(4)
C4D C5D C6D Fe1D -57.3(4)
C2D Fe1D C6D C5D -50.3(4)
C3D Fe1D C6D C5D -147.8(3)
C1D Fe1D C6D C5D 103.4(4)
C4D Fe1D C6D C5D 32.5(3)
C7D Fe1D C6D C5D 127.8(4)
C2D Fe1D C6D C7D -178.1(3)
C3D Fe1D C6D C7D 84.4(3)
C1D Fe1D C6D C7D -24.4(4)
C5D Fe1D C6D C7D -127.8(4)
C4D Fe1D C6D C7D -95.3(3)
C5D C6D C7D C8D 30.6(6)
Fe1D C6D C7D C8D 86.4(4)
C5D C6D C7D Fe1D -55.9(4)
C2D Fe1D C7D C8D -116.7(6)
C3D Fe1D C7D C8D 140.5(3)
C1D Fe1D C7D C8D 42.0(3)
C5D Fe1D C7D C8D -89.3(3)
C6D Fe1D C7D C8D -121.7(4)
C4D Fe1D C7D C8D -48.8(3)
C2D Fe1D C7D C6D 4.9(7)
C3D Fe1D C7D C6D -97.8(3)
C1D Fe1D C7D C6D 163.7(3)
C5D Fe1D C7D C6D 32.3(3)
C4D Fe1D C7D C6D 72.9(3)
C6D C7D C8D O5D 168.7(4)
Fe1D C7D C8D O5D -122.2(4)
C6D C7D C8D C9D -18.2(6)
Fe1D C7D C8D C9D 51.0(4)
C5D C4D C9D O4D 167.7(4)
Fe1D C4D C9D O4D 94.0(3)
C5D C4D C9D C10D -70.2(5)
Fe1D C4D C9D C10D -143.9(3)
C5D C4D C9D C8D 50.1(5)
Fe1D C4D C9D C8D -23.6(4)
O5D C8D C9D O4D 37.0(5)
C7D C8D C9D O4D -136.7(4)
O5D C8D C9D C4D 154.2(4)
C7D C8D C9D C4D -19.5(5)
O5D C8D C9D C10D -84.7(4)
C7D C8D C9D C10D 101.6(4)
C11D O6D C10D O7D -0.3(11)
C11D O6D C10D C9D -179.6(8)
C12D O7D C10D O6D 6.8(10)
C12D O7D C10D C9D -173.9(7)
O4D C9D C10D O6D 9.9(5)
C4D C9D C10D O6D -110.8(4)
C8D C9D C10D O6D 130.5(4)
O4D C9D C10D O7D -169.4(4)
C4D C9D C10D O7D 69.9(5)
C8D C9D C10D O7D -48.8(5)
C2E Fe1E C1E O2E 173(100)
C3E Fe1E C1E O2E -92(18)
C6E Fe1E C1E O2E 15(19)
C5E Fe1E C1E O2E 72(19)
C4E Fe1E C1E O2E 78(18)
C7E Fe1E C1E O2E 0(19)
C3E Fe1E C2E O3E 176(100)
C1E Fe1E C2E O3E -85(61)
C6E Fe1E C2E O3E 78(61)
C5E Fe1E C2E O3E 48(61)
C4E Fe1E C2E O3E 9(61)
C7E Fe1E C2E O3E 76(61)
C2E Fe1E C3E O4E 134(20)
C1E Fe1E C3E O4E 35(20)
C6E Fe1E C3E O4E -105(20)
C5E Fe1E C3E O4E -130(20)
C4E Fe1E C3E O4E -104(20)
C7E Fe1E C3E O4E -65(20)
C2E Fe1E C4E C5E 88.6(3)
C3E Fe1E C4E C5E -33.4(9)
C1E Fe1E C4E C5E -172.9(3)
C6E Fe1E C4E C5E -32.4(3)
C7E Fe1E C4E C5E -73.2(3)
C2E Fe1E C4E C9E -156.5(3)
C3E Fe1E C4E C9E 81.5(8)
C1E Fe1E C4E C9E -58.1(3)
C6E Fe1E C4E C9E 82.5(3)
C5E Fe1E C4E C9E 114.9(4)
C7E Fe1E C4E C9E 41.7(3)
C9E C4E C5E C6E -42.7(6)
Fe1E C4E C5E C6E 55.4(4)
C9E C4E C5E Fe1E -98.1(4)
C2E Fe1E C5E C6E 137.9(3)
C3E Fe1E C5E C6E 41.8(4)
C1E Fe1E C5E C6E -118.6(3)
C4E Fe1E C5E C6E -128.1(4)
C7E Fe1E C5E C6E -32.8(3)
C2E Fe1E C5E C4E -94.0(3)
C3E Fe1E C5E C4E 169.9(3)
C1E Fe1E C5E C4E 9.5(4)
C6E Fe1E C5E C4E 128.1(4)
C7E Fe1E C5E C4E 95.3(3)
C4E C5E C6E C7E 1.4(6)
Fe1E C5E C6E C7E 57.6(4)
C4E C5E C6E Fe1E -56.3(4)
C2E Fe1E C6E C5E -51.1(4)
C3E Fe1E C6E C5E -148.0(3)
C1E Fe1E C6E C5E 103.4(4)
C4E Fe1E C6E C5E 32.3(3)
C7E Fe1E C6E C5E 127.4(4)
C2E Fe1E C6E C7E -178.6(3)
C3E Fe1E C6E C7E 84.6(3)
C1E Fe1E C6E C7E -24.0(4)
C5E Fe1E C6E C7E -127.4(4)
C4E Fe1E C6E C7E -95.2(3)
C5E C6E C7E C8E 28.9(6)
Fe1E C6E C7E C8E 85.4(4)
C5E C6E C7E Fe1E -56.5(4)
C2E Fe1E C7E C6E 3.7(8)
C3E Fe1E C7E C6E -97.4(3)
C1E Fe1E C7E C6E 163.9(3)
C5E Fe1E C7E C6E 32.7(3)
C4E Fe1E C7E C6E 73.3(3)
C2E Fe1E C7E C8E -118.0(6)
C3E Fe1E C7E C8E 140.8(3)
C1E Fe1E C7E C8E 42.2(3)
C6E Fe1E C7E C8E -121.7(4)
C5E Fe1E C7E C8E -89.0(3)
C4E Fe1E C7E C8E -48.4(3)
C6E C7E C8E O6E 168.7(4)
Fe1E C7E C8E O6E -122.7(4)
C6E C7E C8E C9E -17.6(6)
Fe1E C7E C8E C9E 51.1(4)
C5E C4E C9E O5E 169.2(4)
Fe1E C4E C9E O5E 94.7(3)
C5E C4E C9E C8E 50.6(5)
Fe1E C4E C9E C8E -23.9(4)
C5E C4E C9E C10E -69.5(5)
Fe1E C4E C9E C10E -144.0(3)
O6E C8E C9E O5E 36.6(5)
C7E C8E C9E O5E -137.6(4)
O6E C8E C9E C4E 154.5(4)
C7E C8E C9E C4E -19.7(5)
O6E C8E C9E C10E -84.9(5)
C7E C8E C9E C10E 100.9(4)
C12E O8E C10E O7E 4.1(10)
C12E O8E C10E C9E -176.4(7)
C11E O7E C10E O8E 3.0(11)
C11E O7E C10E C9E -176.5(8)
O5E C9E C10E O8E -169.9(4)
C4E C9E C10E O8E 69.9(5)
C8E C9E C10E O8E -48.8(5)
O5E C9E C10E O7E 9.7(5)
C4E C9E C10E O7E -110.5(4)
C8E C9E C10E O7E 130.8(4)
